data_7243110
loop_
_publ_author_name
'Colmont, Marie'
'Zadoya, Anastasiya'
'Darie, C\'eline'
'Domingos, Cyril'
'Leclercq, Bastien'
'Mentr\'e, Olivier'

_publ_section_title
;
 Direct Bi3+--Bi3+ contacts mediated by lone pairs in the HP-BiNiO(PO4)
 polymorph
;
_journal_issue 29
_journal_name_full CrystEngComm
_journal_page_first 5124
_journal_page_last 5130
_journal_paper_doi 10.1039/D1CE00802A
_journal_volume 23
_journal_year 2021
_chemical_formula_sum 'Bi2 Ni2 O10 P2'
_chemical_formula_weight 757.3
_space_group_IT_number 2
_space_group_name_Hall '-P 1'
_space_group_name_H-M_alt 'P -1'
_symmetry_cell_setting triclinic
_symmetry_Int_Tables_number 2
_symmetry_space_group_name_Hall '-P 1'
_symmetry_space_group_name_H-M 'P -1'
_audit_update_record
;
2021-06-02 deposited with the CCDC.	2021-06-23 downloaded from the CCDC.
;
_cell_angle_alpha 83.817(2)
_cell_angle_beta 110.727(2)
_cell_angle_gamma 123.412(2)
_cell_formula_units_Z 1
_cell_length_a 7.4211(4)
_cell_length_b 6.5606(4)
_cell_length_c 5.1633(3)
_cell_measurement_temperature 293
_cell_volume 195.03(2)
_diffrn_ambient_temperature 293
_diffrn_measurement_device_type 'BRUKER D8 ADVANCE'
_diffrn_radiation_probe x-ray
_diffrn_radiation_type 'Cu K\a'
_diffrn_radiation_wavelength 1.54187
_diffrn_source 'X-ray tube'
_diffrn_source_target Copper
_exptl_absorpt_coefficient_mu 96.866
_exptl_crystal_density_diffrn 6.4476
_exptl_crystal_description powder
_exptl_crystal_F_000 332
_pd_instr_location ' ?'
_pd_meas_2theta_range_inc 0.02
_pd_meas_2theta_range_max 119.685
_pd_meas_2theta_range_min 5.000
_pd_meas_number_of_points 5615
_pd_proc_2theta_range_inc 0.02
_pd_proc_2theta_range_max 119.685
_pd_proc_2theta_range_min 12.497
_pd_proc_ls_background_function 'Manual background combined with 11 Legendre polynoms'
_pd_proc_ls_pref_orient_corr 'March & Dollase'
_pd_proc_ls_profile_function Pseudo-Voigt
_pd_proc_ls_prof_R_factor 0.0281
_pd_proc_ls_prof_wR_expected 0.0107
_pd_proc_ls_prof_wR_factor 0.0376
_refine_diff_density_max 2.23
_refine_diff_density_min -2.23
_refine_ls_goodness_of_fit_all 3.53
_refine_ls_number_constraints 0
_refine_ls_number_parameters 49
_refine_ls_number_restraints 10
_refine_ls_R_factor_all 0.0383
_refine_ls_R_factor_gt 0.0383
_refine_ls_shift/su_max 0.0133
_refine_ls_shift/su_mean 0.0023
_refine_ls_weighting_scheme sigma
_refine_ls_wR_factor_all 0.0483
_refine_ls_wR_factor_gt 0.0483
_cod_data_source_file d1ce00802a2.cif
_cod_data_source_block I
_cod_depositor_comments
;
The following automatic conversions were performed:

data item '_diffrn_radiation_probe' value 'X-ray' was changed to
'x-ray' in accordance with the
/home/data/users/saulius/crontab/automatic-downloads/rss-feeds/RSC/lib/dictionaries/cif_core.dic
dictionary named 'cif_core.dic' version 2.4.2 last updated on
2011-04-26.

Automatic conversion script
Id: cif_fix_values 7556 2019-12-06 15:28:31Z antanas 

 Adding full bibliography for 7243110.cif.
;
_cod_database_code 7243110

loop_
_space_group_symop_id
_space_group_symop_operation_xyz
1 x,y,z
2 -x,-y,-z

loop_
_atom_site_label
_atom_site_type_symbol
_atom_site_fract_x
_atom_site_fract_y
_atom_site_fract_z
_atom_site_adp_type
_atom_site_U_iso_or_equiv
_atom_site_site_symmetry_multiplicity
_atom_site_occupancy
_atom_site_calc_flag
_atom_site_refinement_flags
_atom_site_disorder_assembly
_atom_site_disorder_group
Bi1 Bi 0.9552(3) 0.2302(3) 0.8972(3) Uiso 0.0092(5) 2 1 d . . .
Ni1 Ni 0.7250(8) 0.8638(7) 0.3230(9) Uiso 0.0049(17) 2 1 d . . .
O1 O 0.926(2) 0.929(2) 0.7331(14) Uiso 0.0012 2 1 d . . .
P1 P 0.3761(10) 0.6980(11) 0.6492(12) Uiso 0.013(2) 2 1 d . . .
O2 O 0.236(2) 0.791(2) 0.614(2) Uiso 0.0012 2 1 d . . .
O3 O 0.2954(19) 0.4579(12) 0.757(2) Uiso 0.0012 2 1 d . . .
O4 O 0.458(2) 0.708(2) 0.3990(19) Uiso 0.0012 2 1 d . . .
O5 O 0.5919(16) 0.8812(16) 0.9002(18) Uiso 0.0012 2 1 d . . .

loop_
_atom_site_aniso_label
_atom_site_aniso_type_symbol
_atom_site_aniso_U_11
_atom_site_aniso_U_22
_atom_site_aniso_U_33
_atom_site_aniso_U_12
_atom_site_aniso_U_13
_atom_site_aniso_U_23
? ? ? ? ? ? ? ?

loop_
_atom_type_symbol
_atom_type_scat_dispersion_real
_atom_type_scat_dispersion_imag
_atom_type_scat_source
Bi -4.0111 8.9310 'International Tables Vol C tables 4.2.6.8 and 6.1.1.1'
Ni -3.0029 0.5091 'International Tables Vol C tables 4.2.6.8 and 6.1.1.1'
O 0.0492 0.0322 'International Tables Vol C tables 4.2.6.8 and 6.1.1.1'
P 0.2955 0.4335 'International Tables Vol C tables 4.2.6.8 and 6.1.1.1'

loop_
_exptl_crystal_face_index_h
_exptl_crystal_face_index_k
_exptl_crystal_face_index_l
_exptl_crystal_face_perp_dist
? ? ? ?

loop_
_geom_angle_atom_site_label_1
_geom_angle_atom_site_label_2
_geom_angle_atom_site_label_3
_geom_angle_site_symmetry_1
_geom_angle_site_symmetry_2
_geom_angle_site_symmetry_3
_geom_angle
_geom_angle_publ_flag
Bi1 Bi1 Bi1 2_757 . 2_767 146.00(5) ?
Bi1 Bi1 Ni1 2_757 . 1_545 74.37(10) ?
Bi1 Bi1 Ni1 2_757 . 1_546 59.53(13) ?
Bi1 Bi1 Ni1 2_757 . 2_766 57.56(9) ?
Bi1 Bi1 O1 2_757 . 1_545 38.7(3) ?
Bi1 Bi1 O1 2_757 . 2_767 36.5(4) ?
Bi1 Bi1 P1 2_757 . 1_655 112.51(17) ?
Bi1 Bi1 P1 2_757 . 2_666 134.89(14) ?
Bi1 Bi1 O2 2_757 . 2_666 115.3(4) ?
Bi1 Bi1 O3 2_757 . 1_655 92.2(3) ?
Bi1 Bi1 O5 2_757 . 1_545 74.2(3) ?
Bi1 Bi1 Ni1 2_767 . 1_545 139.59(11) ?
Bi1 Bi1 Ni1 2_767 . 1_546 102.50(12) ?
Bi1 Bi1 Ni1 2_767 . 2_766 130.12(8) ?
Bi1 Bi1 O1 2_767 . 1_545 171.9(3) ?
Bi1 Bi1 O1 2_767 . 2_767 109.9(4) ?
Bi1 Bi1 P1 2_767 . 1_655 73.78(15) ?
Bi1 Bi1 P1 2_767 . 2_666 78.37(15) ?
Bi1 Bi1 O2 2_767 . 2_666 98.6(4) ?
Bi1 Bi1 O3 2_767 . 1_655 91.0(3) ?
Bi1 Bi1 O5 2_767 . 1_545 111.6(3) ?
Ni1 Bi1 Ni1 1_545 . 1_546 104.09(11) ?
Ni1 Bi1 Ni1 1_545 . 2_766 58.89(12) ?
Ni1 Bi1 O1 1_545 . 1_545 36.3(3) ?
Ni1 Bi1 O1 1_545 . 2_767 110.4(4) ?
Ni1 Bi1 P1 1_545 . 1_655 90.20(14) ?
Ni1 Bi1 P1 1_545 . 2_666 62.39(18) ?
Ni1 Bi1 O2 1_545 . 2_666 41.0(4) ?
Ni1 Bi1 O3 1_545 . 1_655 83.6(2) ?
Ni1 Bi1 O5 1_545 . 1_545 73.5(3) ?
Ni1 Bi1 Ni1 1_546 . 2_766 117.09(15) ?
Ni1 Bi1 O1 1_546 . 1_545 85.6(3) ?
Ni1 Bi1 O1 1_546 . 2_767 44.7(4) ?
Ni1 Bi1 P1 1_546 . 1_655 159.78(12) ?
Ni1 Bi1 P1 1_546 . 2_666 118.04(15) ?
Ni1 Bi1 O2 1_546 . 2_666 127.3(3) ?
Ni1 Bi1 O3 1_546 . 1_655 146.0(3) ?
Ni1 Bi1 O5 1_546 . 1_545 39.7(2) ?
Ni1 Bi1 O1 2_766 . 1_545 43.1(3) ?
Ni1 Bi1 O1 2_766 . 2_767 82.2(5) ?
Ni1 Bi1 P1 2_766 . 1_655 58.44(17) ?
Ni1 Bi1 P1 2_766 . 2_666 105.59(18) ?
Ni1 Bi1 O2 2_766 . 2_666 81.2(5) ?
Ni1 Bi1 O3 2_766 . 1_655 39.4(3) ?
Ni1 Bi1 O5 2_766 . 1_545 118.2(3) ?
O1 Bi1 O1 1_545 . 2_767 75.2(5) ?
O1 Bi1 P1 1_545 . 1_655 98.3(3) ?
O1 Bi1 P1 1_545 . 2_666 98.7(3) ?
O1 Bi1 O2 1_545 . 2_666 76.7(5) ?
O1 Bi1 O3 1_545 . 1_655 81.6(4) ?
O1 Bi1 O5 1_545 . 1_545 75.1(5) ?
O1 Bi1 P1 2_767 . 1_655 117.0(3) ?
O1 Bi1 P1 2_767 . 2_666 161.3(3) ?
O1 Bi1 O2 2_767 . 2_666 151.3(5) ?
O1 Bi1 O3 2_767 . 1_655 101.4(5) ?
O1 Bi1 O5 2_767 . 1_545 79.8(4) ?
P1 Bi1 P1 1_655 . 2_666 81.14(15) ?
P1 Bi1 O2 1_655 . 2_666 72.8(3) ?
P1 Bi1 O3 1_655 . 1_655 20.3(3) ?
P1 Bi1 O5 1_655 . 1_545 160.4(2) ?
P1 Bi1 O2 2_666 . 2_666 25.1(5) ?
P1 Bi1 O3 2_666 . 1_655 95.1(3) ?
P1 Bi1 O5 2_666 . 1_545 81.6(3) ?
O2 Bi1 O3 2_666 . 1_655 80.0(4) ?
O2 Bi1 O5 2_666 . 1_545 87.7(3) ?
O3 Bi1 O5 1_655 . 1_545 155.7(4) ?
Bi1 Ni1 Bi1 1_564 . 1_565 104.09(11) ?
Bi1 Ni1 Bi1 1_564 . 2_766 62.91(12) ?
Bi1 Ni1 O1 1_564 . . 118.3(3) ?
Bi1 Ni1 O1 1_564 . 2_776 43.0(3) ?
Bi1 Ni1 O2 1_564 . 2_676 71.0(4) ?
Bi1 Ni1 O3 1_564 . 2_666 104.5(4) ?
Bi1 Ni1 O4 1_564 . . 140.0(5) ?
Bi1 Ni1 O5 1_564 . 1_554 47.5(3) ?
Bi1 Ni1 Bi1 1_565 . 2_766 121.11(14) ?
Bi1 Ni1 O1 1_565 . . 37.8(5) ?
Bi1 Ni1 O1 1_565 . 2_776 90.4(3) ?
Bi1 Ni1 O2 1_565 . 2_676 49.0(3) ?
Bi1 Ni1 O3 1_565 . 2_666 133.0(3) ?
Bi1 Ni1 O4 1_565 . . 85.0(4) ?
Bi1 Ni1 O5 1_565 . 1_554 135.2(4) ?
Bi1 Ni1 O1 2_766 . . 94.8(6) ?
Bi1 Ni1 O1 2_766 . 2_776 39.0(4) ?
Bi1 Ni1 O2 2_766 . 2_676 127.8(4) ?
Bi1 Ni1 O3 2_766 . 2_666 47.8(4) ?
Bi1 Ni1 O4 2_766 . . 143.5(5) ?
Bi1 Ni1 O5 2_766 . 1_554 80.4(4) ?
O1 Ni1 O1 . . 2_776 82.5(4) ?
O1 Ni1 O2 . . 2_676 86.0(6) ?
O1 Ni1 O3 . . 2_666 95.4(6) ?
O1 Ni1 O4 . . . 92.9(5) ?
O1 Ni1 O5 . . 1_554 165.7(4) ?
O1 Ni1 O2 2_776 . 2_676 90.0(6) ?
O1 Ni1 O3 2_776 . 2_666 85.8(6) ?
O1 Ni1 O4 2_776 . . 175.2(4) ?
O1 Ni1 O5 2_776 . 1_554 85.4(4) ?
O2 Ni1 O3 2_676 . 2_666 175.3(6) ?
O2 Ni1 O4 2_676 . . 88.3(7) ?
O2 Ni1 O5 2_676 . 1_554 86.3(5) ?
O3 Ni1 O4 2_666 . . 96.0(6) ?
O3 Ni1 O5 2_666 . 1_554 91.3(5) ?
O4 Ni1 O5 . . 1_554 99.0(5) ?
Bi1 O1 Bi1 1_565 . 2_767 104.8(3) ?
Bi1 O1 Ni1 1_565 . . 105.9(8) ?
Bi1 O1 Ni1 1_565 . 2_776 98.0(5) ?
Bi1 O1 Ni1 2_767 . . 146.1(8) ?
Bi1 O1 Ni1 2_767 . 2_776 92.2(6) ?
Ni1 O1 Ni1 . . 2_776 97.5(4) ?
Bi1 P1 Bi1 1_455 . 2_666 98.86(17) ?
Bi1 P1 O2 1_455 . . 80.1(5) ?
Bi1 P1 O3 1_455 . . 35.5(6) ?
Bi1 P1 O4 1_455 . . 134.2(5) ?
Bi1 P1 O5 1_455 . . 109.4(5) ?
Bi1 P1 O2 2_666 . . 48.0(5) ?
Bi1 P1 O3 2_666 . . 120.9(4) ?
Bi1 P1 O4 2_666 . . 72.9(6) ?
Bi1 P1 O5 2_666 . . 132.6(6) ?
O2 P1 O3 . . . 115.6(9) ?
O2 P1 O4 . . . 117.5(9) ?
O2 P1 O5 . . . 99.8(8) ?
O3 P1 O4 . . . 110.3(9) ?
O3 P1 O5 . . . 103.4(6) ?
O4 P1 O5 . . . 108.4(7) ?
Bi1 O2 Ni1 2_666 . 2_676 90.0(5) ?
Bi1 O2 P1 2_666 . . 106.9(8) ?
Ni1 O2 P1 2_676 . . 139.2(7) ?
Bi1 O3 Ni1 1_455 . 2_666 92.8(3) ?
Bi1 O3 P1 1_455 . . 124.1(9) ?
Ni1 O3 P1 2_666 . . 136.4(9) ?
Ni1 O4 P1 . . . 139.3(6) ?
Bi1 O5 Ni1 1_565 . 1_556 92.9(3) ?
Bi1 O5 P1 1_565 . . 128.7(6) ?
Ni1 O5 P1 1_556 . . 135.2(6) ?

loop_
_geom_bond_atom_site_label_1
_geom_bond_atom_site_label_2
_geom_bond_site_symmetry_1
_geom_bond_site_symmetry_2
_geom_bond_distance
_geom_bond_publ_flag
Bi1 Bi1 . 2_757 3.423(3) ?
Bi1 Bi1 . 2_767 3.438(3) ?
Bi1 Ni1 . 1_545 3.304(5) ?
Bi1 Ni1 . 1_546 3.244(5) ?
Bi1 Ni1 . 2_766 3.313(7) ?
Bi1 O1 . 1_545 2.104(18) ?
Bi1 O1 . 2_767 2.216(12) ?
Bi1 P1 . 1_655 3.499(6) ?
Bi1 P1 . 2_666 3.211(7) ?
Bi1 O2 . 2_666 2.493(11) ?
Bi1 O3 . 1_655 2.456(13) ?
Bi1 O5 . 1_545 2.395(9) ?
Ni1 O1 . . 2.036(8) ?
Ni1 O1 . 2_776 2.285(15) ?
Ni1 O2 . 2_676 2.166(18) ?
Ni1 O3 . 2_666 2.108(13) ?
Ni1 O4 . . 1.831(15) ?
Ni1 O5 . 1_554 2.073(10) ?
P1 O2 . . 1.42(2) ?
P1 O3 . . 1.469(10) ?
P1 O4 . . 1.594(16) ?
P1 O5 . . 1.561(8) ?

loop_
_geom_hbond_atom_site_label_D
_geom_hbond_atom_site_label_H
_geom_hbond_atom_site_label_A
_geom_hbond_site_symmetry_D
_geom_hbond_site_symmetry_H
_geom_hbond_site_symmetry_A
_geom_hbond_distance_DH
_geom_hbond_distance_HA
_geom_hbond_distance_DA
_geom_hbond_angle_DHA
_geom_hbond_publ_flag
? ? ? ? ? ? ? ? ? ? ?

loop_
_geom_torsion_atom_site_label_1
_geom_torsion_atom_site_label_2
_geom_torsion_atom_site_label_3
_geom_torsion_atom_site_label_4
_geom_torsion_site_symmetry_1
_geom_torsion_site_symmetry_2
_geom_torsion_site_symmetry_3
_geom_torsion_site_symmetry_4
_geom_torsion
_geom_torsion_publ_flag
? ? ? ? ? ? ? ? ? ?

loop_
_restr_angle_atom_site_label_1
_restr_angle_site_symmetry_1
_restr_angle_atom_site_label_2
_restr_angle_site_symmetry_2
_restr_angle_atom_site_label_3
_restr_angle_site_symmetry_3
_restr_angle_target
_restr_angle_target_weight_param
? ? ? ? ? ? ? ?

loop_
_restr_distance_atom_site_label_1
_restr_distance_site_symmetry_1
_restr_distance_atom_site_label_2
_restr_distance_site_symmetry_2
_restr_distance_target
_restr_distance_target_weight_param
P1 . O2 . 1.43 0.001
P1 . O3 . 1.47 0.001
P1 . O4 . 1.59 0.001
P1 . O5 . 1.57 0.001
O2 . O4 . 2.58 0.001
O4 . O5 . 2.56 0.001
O4 . O3 . 2.52 0.001
O3 . O5 . 2.38 0.001
O2 . O3 . 2.44 0.001
Ni1 . O1 . 2.05 0.001

loop_
_restr_equal_angle_atom_site_label_1
_restr_equal_angle_site_symmetry_1
_restr_equal_angle_atom_site_label_2
_restr_equal_angle_site_symmetry_2
_restr_equal_angle_atom_site_label_3
_restr_equal_angle_site_symmetry_3
_restr_equal_angle_class_class_id
_restr_equal_angle_class_target_weight_param
? ? ? ? ? ? ? ?

loop_
_restr_equal_distance_atom_site_label_1
_restr_equal_distance_site_symmetry_1
_restr_equal_distance_atom_site_label_2
_restr_equal_distance_site_symmetry_2
_restr_equal_distance_class_class_id
_restr_equal_distance_class_target_weight_param
? ? ? ? ? ?

loop_
_restr_equal_torsion_atom_site_label_1
_restr_equal_torsion_site_symmetry_1
_restr_equal_torsion_atom_site_label_2
_restr_equal_torsion_site_symmetry_2
_restr_equal_torsion_atom_site_label_3
_restr_equal_torsion_site_symmetry_3
_restr_equal_torsion_atom_site_label_4
_restr_equal_torsion_site_symmetry_4
_restr_equal_torsion_class_class_id
_restr_equal_torsion_class_target_weight_param
? ? ? ? ? ? ? ? ? ?

loop_
_restr_torsion_atom_site_label_1
_restr_torsion_site_symmetry_1
_restr_torsion_atom_site_label_2
_restr_torsion_site_symmetry_2
_restr_torsion_atom_site_label_3
_restr_torsion_site_symmetry_3
_restr_torsion_atom_site_label_4
_restr_torsion_site_symmetry_4
_restr_torsion_angle_target
_restr_torsion_weight_param
? ? ? ? ? ? ? ? ? ?

loop_
_jana_atom_site_adp_c_label
_jana_atom_site_adp_c_type_symbol
_jana_atom_site_adp_c_111
_jana_atom_site_adp_c_112
_jana_atom_site_adp_c_113
_jana_atom_site_adp_c_122
_jana_atom_site_adp_c_123
_jana_atom_site_adp_c_133
_jana_atom_site_adp_c_222
_jana_atom_site_adp_c_223
_jana_atom_site_adp_c_233
_jana_atom_site_adp_c_333
? ? ? ? ? ? ? ? ? ? ? ?

loop_
_jana_atom_site_adp_d_label
_jana_atom_site_adp_d_type_symbol
_jana_atom_site_adp_d_1111
_jana_atom_site_adp_d_1112
_jana_atom_site_adp_d_1113
_jana_atom_site_adp_d_1122
_jana_atom_site_adp_d_1123
_jana_atom_site_adp_d_1133
_jana_atom_site_adp_d_1222
_jana_atom_site_adp_d_1223
_jana_atom_site_adp_d_1233
_jana_atom_site_adp_d_1333
_jana_atom_site_adp_d_2222
_jana_atom_site_adp_d_2223
_jana_atom_site_adp_d_2233
_jana_atom_site_adp_d_2333
_jana_atom_site_adp_d_3333
? ? ? ? ? ? ? ? ? ? ? ? ? ? ? ? ?

loop_
_jana_atom_site_adp_e_label
_jana_atom_site_adp_e_type_symbol
_jana_atom_site_adp_e_11111
_jana_atom_site_adp_e_11112
_jana_atom_site_adp_e_11113
_jana_atom_site_adp_e_11122
_jana_atom_site_adp_e_11123
_jana_atom_site_adp_e_11133
_jana_atom_site_adp_e_11222
_jana_atom_site_adp_e_11223
_jana_atom_site_adp_e_11233
_jana_atom_site_adp_e_11333
_jana_atom_site_adp_e_12222
_jana_atom_site_adp_e_12223
_jana_atom_site_adp_e_12233
_jana_atom_site_adp_e_12333
_jana_atom_site_adp_e_13333
_jana_atom_site_adp_e_22222
_jana_atom_site_adp_e_22223
_jana_atom_site_adp_e_22233
_jana_atom_site_adp_e_22333
_jana_atom_site_adp_e_23333
_jana_atom_site_adp_e_33333
? ? ? ? ? ? ? ? ? ? ? ? ? ? ? ? ? ? ? ? ? ? ?

loop_
_jana_atom_site_adp_f_label
_jana_atom_site_adp_f_type_symbol
_jana_atom_site_adp_f_111111
_jana_atom_site_adp_f_111112
_jana_atom_site_adp_f_111113
_jana_atom_site_adp_f_111122
_jana_atom_site_adp_f_111123
_jana_atom_site_adp_f_111133
_jana_atom_site_adp_f_111222
_jana_atom_site_adp_f_111223
_jana_atom_site_adp_f_111233
_jana_atom_site_adp_f_111333
_jana_atom_site_adp_f_112222
_jana_atom_site_adp_f_112223
_jana_atom_site_adp_f_112233
_jana_atom_site_adp_f_112333
_jana_atom_site_adp_f_113333
_jana_atom_site_adp_f_122222
_jana_atom_site_adp_f_122223
_jana_atom_site_adp_f_122233
_jana_atom_site_adp_f_122333
_jana_atom_site_adp_f_123333
_jana_atom_site_adp_f_133333
_jana_atom_site_adp_f_222222
_jana_atom_site_adp_f_222223
_jana_atom_site_adp_f_222233
_jana_atom_site_adp_f_222333
_jana_atom_site_adp_f_223333
_jana_atom_site_adp_f_233333
_jana_atom_site_adp_f_333333
? ? ? ? ? ? ? ? ? ? ? ? ? ? ? ? ? ? ? ? ? ? ? ? ? ? ? ? ? ?
